data_7045537
loop_
_publ_author_name
'Drover, Marcus W.'
'Peters, Jonas C.'

_publ_section_title
;
 Expanding the allyl analogy: accessing \h<sup>3</sup>-P,B,P
 diphosphinoborane complexes of group 10.
;
_journal_issue 11
_journal_name_full 'Dalton transactions (Cambridge, England : 2003)'
_journal_page_first 3733
_journal_page_last 3738
_journal_paper_doi 10.1039/c8dt00058a
_journal_volume 47
_journal_year 2018
_chemical_formula_moiety 'C43 H39 B N2 Ni P2'
_chemical_formula_sum 'C43 H39 B N2 Ni P2'
_chemical_formula_weight 715.22
_space_group_crystal_system triclinic
_space_group_IT_number 2
_space_group_name_Hall '-P 1'
_space_group_name_H-M_alt 'P -1'
_symmetry_space_group_name_Hall '-P 1'
_symmetry_space_group_name_H-M 'P -1'
_atom_sites_solution_hydrogens geom
_atom_sites_solution_primary direct
_audit_creation_date 2017-10-23
_audit_creation_method
;
Olex2 1.2
(compiled Aug 10 2017 17:28:52 for OlexSys, GUI svn.r5381)
;
_audit_update_record
;
2017-10-23 deposited with the CCDC.
2018-02-05 downloaded from the CCDC.
;
_cell_angle_alpha 110.291(5)
_cell_angle_beta 98.272(6)
_cell_angle_gamma 94.867(6)
_cell_formula_units_Z 2
_cell_length_a 11.0162(11)
_cell_length_b 13.4010(14)
_cell_length_c 16.5488(17)
_cell_measurement_reflns_used 9378
_cell_measurement_temperature 100(2)
_cell_measurement_theta_max 29.427
_cell_measurement_theta_min 2.461
_cell_volume 2243.6(4)
_computing_cell_refinement 'SAINT v8.37A (Bruker, 2015)'
_computing_data_reduction 'SAINT v8.37A (Bruker, 2015)'
_computing_molecular_graphics 'Olex2 (Dolomanov et al., 2009)'
_computing_publication_material 'Olex2 (Dolomanov et al., 2009)'
_computing_structure_refinement 'ShelXL (Sheldrick, 2015)'
_computing_structure_solution 'SIR2004 (Burla et al., 2007)'
_diffrn_ambient_temperature 100(2)
_diffrn_measured_fraction_theta_full 0.987
_diffrn_measured_fraction_theta_max 0.958
_diffrn_measurement_device_type 'Bruker AXS D8 Venture Kappa'
_diffrn_radiation_type MoK\a
_diffrn_radiation_wavelength 0.71073
_diffrn_reflns_av_R_equivalents 0.0782
_diffrn_reflns_av_unetI/netI 0.0781
_diffrn_reflns_Laue_measured_fraction_full 0.987
_diffrn_reflns_Laue_measured_fraction_max 0.958
_diffrn_reflns_limit_h_max 15
_diffrn_reflns_limit_h_min -15
_diffrn_reflns_limit_k_max 18
_diffrn_reflns_limit_k_min -18
_diffrn_reflns_limit_l_max 22
_diffrn_reflns_limit_l_min -22
_diffrn_reflns_number 45938
_diffrn_reflns_point_group_measured_fraction_full 0.987
_diffrn_reflns_point_group_measured_fraction_max 0.958
_diffrn_reflns_theta_full 25.242
_diffrn_reflns_theta_max 29.814
_diffrn_reflns_theta_min 1.637
_exptl_absorpt_coefficient_mu 0.531
_exptl_absorpt_correction_T_max 0.7458
_exptl_absorpt_correction_T_min 0.6197
_exptl_absorpt_correction_type multi-scan
_exptl_absorpt_process_details
'SADABS-2016/2 (Bruker,2016/2) was used for absorption correction. wR2(int) was 0.1021 before and 0.0762 after correction. The Ratio of minimum to maximum transmission is 0.8309. The \l/2 correction factor is Not present.'
_exptl_crystal_colour 'clear violet'
_exptl_crystal_colour_lustre clear
_exptl_crystal_colour_primary violet
_exptl_crystal_density_diffrn 1.059
_exptl_crystal_description block
_exptl_crystal_F_000 748
_exptl_crystal_size_max 0.23
_exptl_crystal_size_mid 0.22
_exptl_crystal_size_min 0.12
_refine_diff_density_max 2.024
_refine_diff_density_min -1.364
_refine_diff_density_rms 0.128
_refine_ls_extinction_method none
_refine_ls_goodness_of_fit_ref 1.011
_refine_ls_hydrogen_treatment constr
_refine_ls_matrix_type full
_refine_ls_number_parameters 445
_refine_ls_number_reflns 12328
_refine_ls_number_restraints 435
_refine_ls_restrained_S_all 0.993
_refine_ls_R_factor_all 0.0868
_refine_ls_R_factor_gt 0.0658
_refine_ls_shift/su_max 0.001
_refine_ls_shift/su_mean 0.000
_refine_ls_structure_factor_coef Fsqd
_refine_ls_weighting_details 'w=1/[\s^2^(Fo^2^)+(0.1261P)^2^] where P=(Fo^2^+2Fc^2^)/3'
_refine_ls_weighting_scheme calc
_refine_ls_wR_factor_gt 0.1757
_refine_ls_wR_factor_ref 0.1902
_reflns_Friedel_coverage 0.000
_reflns_number_gt 9094
_reflns_number_total 12328
_reflns_threshold_expression 'I > 2\s(I)'
_cod_data_source_file c8dt00058a2.cif
_cod_data_source_block a17027_0m
_cod_depositor_comments 'Adding full bibliography for 7045536--7045541.cif.'
_cod_database_code 7045537
_shelx_shelxl_version_number 2016/6
_shelx_space_group_comment
;
The symmetry employed for this shelxl refinement is uniquely defined
by the following loop, which should always be used as a source of
symmetry information in preference to the above space-group names.
They are only intended as comments.
;
_shelx_estimated_absorpt_t_max 0.939
_shelx_estimated_absorpt_t_min 0.888
_olex2_refinement_description
;
1. Fixed Uiso
 At 1.2 times of:
  All C(H) groups
 At 1.5 times of:
  All C(H,H,H) groups
2. Rigid body (RIGU) restrains
 All non-hydrogen atoms
 with sigma for 1-2 distances of 0.004 and sigma for 1-3 distances of 0.004
3.a Aromatic/amide H refined with riding coordinates:
 C33(H33), C18(H18), C41(H41), C22(H22), C25(H25), C43(H43), C16(H16),
 C12(H12), C42(H42), C2(H2), C15(H15), C27(H27), C5(H5), C37(H37), C19(H19),
 C20(H20), C40(H40), C36(H36), C21(H21), C34(H34), C39(H39), C13(H13), C10(H10),
  C35(H35), C14(H14), C3(H3), C4(H4), C7(H7), C9(H9), C8(H8)
3.b Idealised Me refined as rotating group:
 C29(H29A,H29B,H29C), C30(H30A,H30B,H30C), C31(H31A,H31B,H31C)
;
_olex2_submission_special_instructions 'No special instructions were received'

loop_
_space_group_symop_operation_xyz
'x, y, z'
'-x, -y, -z'

loop_
_atom_site_label
_atom_site_type_symbol
_atom_site_fract_x
_atom_site_fract_y
_atom_site_fract_z
_atom_site_U_iso_or_equiv
_atom_site_adp_type
_atom_site_occupancy
_atom_site_site_symmetry_order
_atom_site_calc_flag
_atom_site_refinement_flags_posn
_atom_site_refinement_flags_adp
Ni1 Ni 0.68375(3) 0.62143(2) 0.20739(2) 0.01536(10) Uani 1 1 d . U
P1 P 0.81830(6) 0.71296(5) 0.32456(4) 0.01561(14) Uani 1 1 d . U
P2 P 0.66645(5) 0.49686(5) 0.26298(4) 0.01495(14) Uani 1 1 d . U
N1 N 0.74665(19) 0.61187(18) 0.10256(14) 0.0195(4) Uani 1 1 d . U
N2 N 0.53176(19) 0.63956(17) 0.14080(14) 0.0175(4) Uani 1 1 d . U
C23 C 0.5982(2) 0.69503(19) 0.41550(16) 0.0165(5) Uani 1 1 d . U
C28 C 0.5407(2) 0.7863(2) 0.42030(16) 0.0165(5) Uani 1 1 d . U
C24 C 0.5950(2) 0.6574(2) 0.48616(16) 0.0172(5) Uani 1 1 d . U
C17 C 0.9722(2) 0.67894(19) 0.35033(16) 0.0172(5) Uani 1 1 d . U
C38 C 0.5236(2) 0.41063(19) 0.25129(16) 0.0165(5) Uani 1 1 d . U
C26 C 0.4808(2) 0.7987(2) 0.55950(18) 0.0211(5) Uani 1 1 d . U
C29 C 0.5414(2) 0.8397(2) 0.35331(17) 0.0193(5) Uani 1 1 d . U
H29A H 0.456264 0.847253 0.331859 0.029 Uiso 1 1 calc GR .
H29B H 0.576611 0.795425 0.304117 0.029 Uiso 1 1 calc GR .
H29C H 0.591586 0.910889 0.380571 0.029 Uiso 1 1 calc GR .
C6 C 0.6641(2) 0.6220(2) 0.03702(17) 0.0207(5) Uani 1 1 d . U
C30 C 0.6555(2) 0.5615(2) 0.48873(18) 0.0211(5) Uani 1 1 d . U
H30A H 0.609279 0.496281 0.442236 0.032 Uiso 1 1 calc GR .
H30B H 0.655367 0.554771 0.545827 0.032 Uiso 1 1 calc GR .
H30C H 0.741065 0.571135 0.479802 0.032 Uiso 1 1 calc GR .
C33 C 0.7980(2) 0.3661(2) 0.33583(17) 0.0201(5) Uani 1 1 d . U
H33 H 0.739911 0.374363 0.374104 0.024 Uiso 1 1 calc R .
C18 C 0.9960(2) 0.6187(2) 0.40361(17) 0.0204(5) Uani 1 1 d . U
H18 H 0.930309 0.592319 0.425537 0.025 Uiso 1 1 calc R .
C11 C 0.8405(2) 0.8580(2) 0.38000(17) 0.0184(5) Uani 1 1 d . U
C41 C 0.2968(2) 0.2796(2) 0.21843(18) 0.0236(5) Uani 1 1 d . U
H41 H 0.219657 0.235162 0.207075 0.028 Uiso 1 1 calc R .
C22 C 1.0706(2) 0.7165(2) 0.31882(18) 0.0217(5) Uani 1 1 d . U
H22 H 1.055744 0.756101 0.281492 0.026 Uiso 1 1 calc R .
C25 C 0.5379(2) 0.7092(2) 0.55515(17) 0.0193(5) Uani 1 1 d . U
H25 H 0.537850 0.682400 0.601310 0.023 Uiso 1 1 calc R .
C43 C 0.4200(2) 0.4543(2) 0.27938(16) 0.0191(5) Uani 1 1 d . U
H43 H 0.426587 0.529628 0.309800 0.023 Uiso 1 1 calc R .
C16 C 0.8353(2) 0.9052(2) 0.46814(18) 0.0219(5) Uani 1 1 d . U
H16 H 0.824547 0.861581 0.501902 0.026 Uiso 1 1 calc R .
C12 C 0.8578(2) 0.9228(2) 0.33121(19) 0.0221(5) Uani 1 1 d . U
H12 H 0.860876 0.890898 0.270689 0.027 Uiso 1 1 calc R .
C42 C 0.3071(2) 0.3897(2) 0.26373(17) 0.0215(5) Uani 1 1 d . U
H42 H 0.237507 0.420545 0.283877 0.026 Uiso 1 1 calc R .
C2 C 0.4389(3) 0.6392(2) -0.00036(18) 0.0254(6) Uani 1 1 d . U
H2 H 0.447228 0.634285 -0.057924 0.030 Uiso 1 1 calc R .
C32 C 0.7859(2) 0.41333(19) 0.27269(16) 0.0166(5) Uani 1 1 d . U
C15 C 0.8458(2) 1.0168(2) 0.50727(19) 0.0240(5) Uani 1 1 d . U
H15 H 0.841103 1.049099 0.567490 0.029 Uiso 1 1 calc R .
C1 C 0.5397(2) 0.6338(2) 0.05775(17) 0.0195(5) Uani 1 1 d . U
C27 C 0.4828(2) 0.8362(2) 0.49084(17) 0.0192(5) Uani 1 1 d . U
H27 H 0.443862 0.897099 0.491950 0.023 Uiso 1 1 calc R .
C5 C 0.4190(2) 0.6484(2) 0.16429(18) 0.0225(5) Uani 1 1 d . U
H5 H 0.410304 0.649362 0.220841 0.027 Uiso 1 1 calc R .
C37 C 0.8717(2) 0.3988(2) 0.21660(18) 0.0226(5) Uani 1 1 d . U
H37 H 0.865525 0.430758 0.173420 0.027 Uiso 1 1 calc R .
C19 C 1.1154(2) 0.5974(2) 0.42458(18) 0.0240(5) Uani 1 1 d . U
H19 H 1.130301 0.555022 0.459617 0.029 Uiso 1 1 calc R .
B1 B 0.6790(2) 0.6399(2) 0.34427(19) 0.0172(5) Uani 1 1 d . U
C20 C 1.2130(2) 0.6375(2) 0.39481(19) 0.0263(6) Uani 1 1 d . U
H20 H 1.294862 0.624513 0.410774 0.032 Uiso 1 1 calc R .
C40 C 0.3982(2) 0.2348(2) 0.18992(18) 0.0241(5) Uani 1 1 d . U
H40 H 0.390868 0.159450 0.159146 0.029 Uiso 1 1 calc R .
C36 C 0.9658(3) 0.3379(3) 0.2234(2) 0.0299(6) Uani 1 1 d . U
H36 H 1.021732 0.326577 0.183517 0.036 Uiso 1 1 calc R .
C21 C 1.1901(2) 0.6966(2) 0.34158(19) 0.0262(6) Uani 1 1 d . U
H21 H 1.256462 0.723606 0.320525 0.031 Uiso 1 1 calc R .
C34 C 0.8939(3) 0.3069(2) 0.34350(19) 0.0257(6) Uani 1 1 d . U
H34 H 0.901346 0.275458 0.387026 0.031 Uiso 1 1 calc R .
C39 C 0.5113(2) 0.2997(2) 0.20616(17) 0.0208(5) Uani 1 1 d . U
H39 H 0.580782 0.268291 0.186342 0.025 Uiso 1 1 calc R .
C13 C 0.8703(3) 1.0337(2) 0.3710(2) 0.0277(6) Uani 1 1 d . U
H13 H 0.884054 1.077563 0.337849 0.033 Uiso 1 1 calc R .
C10 C 0.8651(2) 0.6049(2) 0.09033(19) 0.0263(6) Uani 1 1 d . U
H10 H 0.924083 0.599504 0.135929 0.032 Uiso 1 1 calc R .
C31 C 0.4214(3) 0.8541(3) 0.6356(2) 0.0318(7) Uani 1 1 d . U
H31A H 0.334378 0.821854 0.623685 0.048 Uiso 1 1 calc GR .
H31B H 0.425756 0.930653 0.644454 0.048 Uiso 1 1 calc GR .
H31C H 0.465014 0.846267 0.688498 0.048 Uiso 1 1 calc GR .
C35 C 0.9788(3) 0.2938(2) 0.2876(2) 0.0288(6) Uani 1 1 d . U
H35 H 1.045487 0.254764 0.293431 0.035 Uiso 1 1 calc R .
C14 C 0.8632(3) 1.0809(2) 0.4580(2) 0.0266(6) Uani 1 1 d . U
H14 H 0.870048 1.156839 0.484456 0.032 Uiso 1 1 calc R .
C3 C 0.3261(3) 0.6520(3) 0.0264(2) 0.0311(6) Uani 1 1 d . U
H3 H 0.256334 0.657808 -0.011900 0.037 Uiso 1 1 calc R .
C4 C 0.3168(3) 0.6560(2) 0.1097(2) 0.0293(6) Uani 1 1 d . U
H4 H 0.239994 0.664109 0.129165 0.035 Uiso 1 1 calc R .
C7 C 0.6973(3) 0.6224(3) -0.04037(19) 0.0309(6) Uani 1 1 d . U
H7 H 0.637609 0.629063 -0.085041 0.037 Uiso 1 1 calc R .
C9 C 0.9038(3) 0.6054(3) 0.0155(2) 0.0391(8) Uani 1 1 d . U
H9 H 0.987869 0.600571 0.009643 0.047 Uiso 1 1 calc R .
C8 C 0.8180(3) 0.6130(3) -0.0521(2) 0.0403(8) Uani 1 1 d . U
H8 H 0.842151 0.611811 -0.105247 0.048 Uiso 1 1 calc R .

loop_
_atom_site_aniso_label
_atom_site_aniso_U_11
_atom_site_aniso_U_22
_atom_site_aniso_U_33
_atom_site_aniso_U_23
_atom_site_aniso_U_13
_atom_site_aniso_U_12
Ni1 0.01270(16) 0.01539(17) 0.01846(17) 0.00859(13) 0.00034(11) -0.00154(11)
P1 0.0132(3) 0.0128(3) 0.0205(3) 0.0077(2) 0.0002(2) -0.0019(2)
P2 0.0121(3) 0.0133(3) 0.0195(3) 0.0080(2) 0.0005(2) -0.0020(2)
N1 0.0172(10) 0.0200(11) 0.0213(10) 0.0094(9) 0.0012(8) -0.0020(8)
N2 0.0140(9) 0.0155(10) 0.0232(10) 0.0091(9) 0.0002(8) -0.0001(8)
C23 0.0134(10) 0.0138(11) 0.0206(11) 0.0072(9) -0.0011(8) -0.0034(8)
C28 0.0123(10) 0.0147(11) 0.0219(11) 0.0089(9) -0.0012(8) -0.0034(9)
C24 0.0144(11) 0.0146(11) 0.0233(12) 0.0101(10) -0.0003(9) -0.0017(9)
C17 0.0149(11) 0.0124(11) 0.0209(12) 0.0041(9) -0.0011(9) -0.0009(9)
C38 0.0153(11) 0.0140(11) 0.0203(11) 0.0086(9) 0.0013(9) -0.0038(9)
C26 0.0178(12) 0.0217(13) 0.0266(13) 0.0120(11) 0.0062(9) 0.0011(10)
C29 0.0172(11) 0.0177(12) 0.0250(12) 0.0118(10) 0.0011(9) 0.0013(9)
C6 0.0197(12) 0.0182(12) 0.0254(13) 0.0107(10) 0.0028(9) 0.0000(10)
C30 0.0243(13) 0.0181(12) 0.0256(13) 0.0125(11) 0.0068(10) 0.0053(10)
C33 0.0166(11) 0.0171(12) 0.0279(13) 0.0103(10) 0.0044(9) 0.0006(9)
C18 0.0179(11) 0.0176(12) 0.0252(13) 0.0095(10) -0.0002(9) -0.0014(9)
C11 0.0114(10) 0.0153(11) 0.0284(13) 0.0099(10) 0.0002(9) -0.0007(9)
C41 0.0184(12) 0.0230(13) 0.0285(13) 0.0125(11) -0.0002(10) -0.0071(10)
C22 0.0165(11) 0.0197(12) 0.0272(13) 0.0083(11) 0.0011(9) -0.0011(10)
C25 0.0184(12) 0.0188(12) 0.0223(12) 0.0108(10) 0.0031(9) -0.0015(9)
C43 0.0160(11) 0.0205(12) 0.0208(12) 0.0094(10) 0.0014(9) -0.0021(9)
C16 0.0189(12) 0.0173(12) 0.0285(13) 0.0093(10) 0.0007(10) -0.0019(10)
C12 0.0174(12) 0.0199(12) 0.0312(14) 0.0140(11) 0.0016(10) -0.0008(10)
C42 0.0159(11) 0.0247(13) 0.0238(12) 0.0108(11) 0.0019(9) -0.0033(10)
C2 0.0274(13) 0.0254(14) 0.0234(13) 0.0105(11) -0.0003(10) 0.0060(11)
C32 0.0136(11) 0.0120(11) 0.0223(12) 0.0061(9) 0.0000(9) -0.0020(8)
C15 0.0205(12) 0.0186(12) 0.0272(13) 0.0037(11) -0.0001(10) -0.0002(10)
C1 0.0194(12) 0.0166(12) 0.0222(12) 0.0082(10) 0.0006(9) 0.0003(9)
C27 0.0162(11) 0.0150(11) 0.0289(13) 0.0110(10) 0.0044(9) 0.0023(9)
C5 0.0193(12) 0.0217(13) 0.0256(13) 0.0081(11) 0.0035(10) 0.0015(10)
C37 0.0182(12) 0.0244(13) 0.0287(13) 0.0133(11) 0.0056(10) 0.0031(10)
C19 0.0225(13) 0.0192(12) 0.0275(13) 0.0086(11) -0.0037(10) 0.0022(10)
B1 0.0121(11) 0.0164(12) 0.0239(13) 0.0104(11) -0.0004(9) -0.0006(10)
C20 0.0161(12) 0.0228(13) 0.0331(15) 0.0044(11) -0.0025(10) 0.0020(10)
C40 0.0231(13) 0.0163(12) 0.0291(14) 0.0081(11) -0.0019(10) -0.0049(10)
C36 0.0227(13) 0.0333(16) 0.0399(17) 0.0172(14) 0.0136(12) 0.0077(12)
C21 0.0163(12) 0.0244(14) 0.0331(15) 0.0056(12) 0.0049(10) -0.0024(10)
C34 0.0268(14) 0.0220(13) 0.0312(14) 0.0147(12) 0.0035(11) 0.0010(11)
C39 0.0188(12) 0.0179(12) 0.0248(13) 0.0078(10) 0.0030(9) -0.0001(9)
C13 0.0269(14) 0.0201(13) 0.0383(15) 0.0165(12) 0.0008(11) -0.0018(11)
C10 0.0180(12) 0.0352(16) 0.0306(14) 0.0183(13) 0.0045(10) 0.0029(11)
C31 0.0383(17) 0.0314(16) 0.0380(16) 0.0199(14) 0.0205(13) 0.0165(13)
C35 0.0232(13) 0.0256(14) 0.0416(17) 0.0160(13) 0.0065(11) 0.0078(11)
C14 0.0215(13) 0.0131(12) 0.0396(15) 0.0066(11) -0.0011(11) -0.0027(10)
C3 0.0230(13) 0.0357(16) 0.0306(15) 0.0103(13) -0.0053(11) 0.0076(12)
C4 0.0190(13) 0.0320(15) 0.0348(15) 0.0101(13) 0.0017(11) 0.0075(11)
C7 0.0286(14) 0.0436(18) 0.0263(14) 0.0211(14) 0.0032(11) 0.0031(13)
C9 0.0236(14) 0.065(2) 0.0389(17) 0.0286(17) 0.0133(12) 0.0057(15)
C8 0.0323(16) 0.067(2) 0.0343(17) 0.0318(18) 0.0119(13) 0.0078(16)

loop_
_atom_type_symbol
_atom_type_description
_atom_type_scat_dispersion_real
_atom_type_scat_dispersion_imag
_atom_type_scat_source
C C 0.0033 0.0016 'International Tables Vol C Tables 4.2.6.8 and 6.1.1.4'
H H 0.0000 0.0000 'International Tables Vol C Tables 4.2.6.8 and 6.1.1.4'
B B 0.0013 0.0007 'International Tables Vol C Tables 4.2.6.8 and 6.1.1.4'
N N 0.0061 0.0033 'International Tables Vol C Tables 4.2.6.8 and 6.1.1.4'
Ni Ni 0.3393 1.1124 'International Tables Vol C Tables 4.2.6.8 and 6.1.1.4'
P P 0.1023 0.0942 'International Tables Vol C Tables 4.2.6.8 and 6.1.1.4'

loop_
_geom_angle_atom_site_label_1
_geom_angle_atom_site_label_2
_geom_angle_atom_site_label_3
_geom_angle
P1 Ni1 P2 86.68(3)
P1 Ni1 B1 51.02(7)
P2 Ni1 B1 51.51(8)
N1 Ni1 P1 111.83(7)
N1 Ni1 P2 126.97(7)
N1 Ni1 N2 82.71(9)
N1 Ni1 B1 160.71(10)
N2 Ni1 P1 138.75(7)
N2 Ni1 P2 115.98(6)
N2 Ni1 B1 115.85(10)
C17 P1 Ni1 124.33(8)
C17 P1 B1 120.22(12)
C11 P1 Ni1 125.76(8)
C11 P1 C17 102.76(11)
C11 P1 B1 114.66(12)
B1 P1 Ni1 65.54(9)
C38 P2 Ni1 125.06(8)
C38 P2 C32 103.39(11)
C38 P2 B1 114.77(12)
C32 P2 Ni1 123.93(8)
C32 P2 B1 121.11(12)
B1 P2 Ni1 64.94(9)
C6 N1 Ni1 115.49(17)
C10 N1 Ni1 126.91(18)
C10 N1 C6 117.4(2)
C1 N2 Ni1 114.55(16)
C5 N2 Ni1 128.11(18)
C5 N2 C1 117.1(2)
C28 C23 C24 116.6(2)
C28 C23 B1 125.1(2)
C24 C23 B1 117.9(2)
C23 C28 C29 123.3(2)
C27 C28 C23 121.0(2)
C27 C28 C29 115.7(2)
C23 C24 C30 121.2(2)
C25 C24 C23 120.9(2)
C25 C24 C30 117.9(2)
C18 C17 P1 121.75(19)
C22 C17 P1 119.63(19)
C22 C17 C18 118.6(2)
C43 C38 P2 120.81(19)
C43 C38 C39 118.3(2)
C39 C38 P2 120.63(19)
C25 C26 C27 117.4(2)
C25 C26 C31 121.4(2)
C27 C26 C31 121.3(2)
C28 C29 H29A 109.5
C28 C29 H29B 109.5
C28 C29 H29C 109.5
H29A C29 H29B 109.5
H29A C29 H29C 109.5
H29B C29 H29C 109.5
N1 C6 C1 113.5(2)
N1 C6 C7 122.2(2)
C7 C6 C1 124.3(2)
C24 C30 H30A 109.5
C24 C30 H30B 109.5
C24 C30 H30C 109.5
H30A C30 H30B 109.5
H30A C30 H30C 109.5
H30B C30 H30C 109.5
C32 C33 H33 119.6
C34 C33 H33 119.6
C34 C33 C32 120.8(2)
C17 C18 H18 119.8
C19 C18 C17 120.3(2)
C19 C18 H18 119.8
C16 C11 P1 121.67(19)
C16 C11 C12 119.6(2)
C12 C11 P1 118.7(2)
C42 C41 H41 119.9
C40 C41 H41 119.9
C40 C41 C42 120.2(2)
C17 C22 H22 119.7
C21 C22 C17 120.6(2)
C21 C22 H22 119.7
C24 C25 C26 122.5(2)
C24 C25 H25 118.8
C26 C25 H25 118.8
C38 C43 H43 119.4
C42 C43 C38 121.2(2)
C42 C43 H43 119.4
C11 C16 H16 120.0
C11 C16 C15 120.0(2)
C15 C16 H16 120.0
C11 C12 H12 120.0
C13 C12 C11 120.0(3)
C13 C12 H12 120.0
C41 C42 C43 119.6(3)
C41 C42 H42 120.2
C43 C42 H42 120.2
C1 C2 H2 120.4
C3 C2 H2 120.4
C3 C2 C1 119.2(3)
C33 C32 P2 122.73(19)
C33 C32 C37 118.4(2)
C37 C32 P2 118.85(19)
C16 C15 H15 120.0
C14 C15 C16 120.0(3)
C14 C15 H15 120.0
N2 C1 C6 113.7(2)
N2 C1 C2 122.4(2)
C2 C1 C6 123.9(2)
C28 C27 H27 119.1
C26 C27 C28 121.7(2)
C26 C27 H27 119.1
N2 C5 H5 118.7
N2 C5 C4 122.7(3)
C4 C5 H5 118.7
C32 C37 H37 119.7
C36 C37 C32 120.5(2)
C36 C37 H37 119.7
C18 C19 H19 119.7
C20 C19 C18 120.6(2)
C20 C19 H19 119.7
P1 B1 Ni1 63.44(9)
P1 B1 P2 103.89(14)
P2 B1 Ni1 63.55(9)
C23 B1 Ni1 136.42(18)
C23 B1 P1 123.85(19)
C23 B1 P2 132.26(19)
C19 C20 H20 120.3
C21 C20 C19 119.4(2)
C21 C20 H20 120.3
C41 C40 H40 120.0
C41 C40 C39 120.1(3)
C39 C40 H40 120.0
C37 C36 H36 119.7
C35 C36 C37 120.6(3)
C35 C36 H36 119.7
C22 C21 H21 119.8
C20 C21 C22 120.4(3)
C20 C21 H21 119.8
C33 C34 H34 120.0
C35 C34 C33 120.0(3)
C35 C34 H34 120.0
C38 C39 H39 119.6
C40 C39 C38 120.7(2)
C40 C39 H39 119.6
C12 C13 H13 119.7
C14 C13 C12 120.7(3)
C14 C13 H13 119.7
N1 C10 H10 118.4
N1 C10 C9 123.2(3)
C9 C10 H10 118.4
C26 C31 H31A 109.5
C26 C31 H31B 109.5
C26 C31 H31C 109.5
H31A C31 H31B 109.5
H31A C31 H31C 109.5
H31B C31 H31C 109.5
C36 C35 C34 119.5(3)
C36 C35 H35 120.2
C34 C35 H35 120.2
C15 C14 H14 120.1
C13 C14 C15 119.8(3)
C13 C14 H14 120.1
C2 C3 H3 120.6
C4 C3 C2 118.7(3)
C4 C3 H3 120.6
C5 C4 C3 119.8(3)
C5 C4 H4 120.1
C3 C4 H4 120.1
C6 C7 H7 120.3
C8 C7 C6 119.4(3)
C8 C7 H7 120.3
C10 C9 H9 120.5
C10 C9 C8 119.0(3)
C8 C9 H9 120.5
C7 C8 C9 118.8(3)
C7 C8 H8 120.6
C9 C8 H8 120.6

loop_
_geom_bond_atom_site_label_1
_geom_bond_atom_site_label_2
_geom_bond_distance
Ni1 P1 2.1625(7)
Ni1 P2 2.1752(7)
Ni1 N1 1.927(2)
Ni1 N2 1.950(2)
Ni1 B1 2.201(3)
P1 C17 1.823(2)
P1 C11 1.816(3)
P1 B1 1.879(3)
P2 C38 1.816(2)
P2 C32 1.823(2)
P2 B1 1.901(3)
N1 C6 1.364(3)
N1 C10 1.354(3)
N2 C1 1.365(3)
N2 C5 1.357(3)
C23 C28 1.408(3)
C23 C24 1.429(3)
C23 B1 1.592(4)
C28 C29 1.514(3)
C28 C27 1.401(4)
C24 C30 1.507(3)
C24 C25 1.382(4)
C17 C18 1.400(3)
C17 C22 1.398(4)
C38 C43 1.392(3)
C38 C39 1.397(3)
C26 C25 1.386(4)
C26 C27 1.395(3)
C26 C31 1.496(4)
C29 H29A 0.9800
C29 H29B 0.9800
C29 H29C 0.9800
C6 C1 1.469(4)
C6 C7 1.383(4)
C30 H30A 0.9800
C30 H30B 0.9800
C30 H30C 0.9800
C33 H33 0.9500
C33 C32 1.394(3)
C33 C34 1.391(4)
C18 H18 0.9500
C18 C19 1.390(4)
C11 C16 1.386(4)
C11 C12 1.394(4)
C41 H41 0.9500
C41 C42 1.389(4)
C41 C40 1.378(4)
C22 H22 0.9500
C22 C21 1.390(4)
C25 H25 0.9500
C43 H43 0.9500
C43 C42 1.390(3)
C16 H16 0.9500
C16 C15 1.395(4)
C12 H12 0.9500
C12 C13 1.387(4)
C42 H42 0.9500
C2 H2 0.9500
C2 C1 1.385(4)
C2 C3 1.382(4)
C32 C37 1.396(4)
C15 H15 0.9500
C15 C14 1.393(4)
C27 H27 0.9500
C5 H5 0.9500
C5 C4 1.373(4)
C37 H37 0.9500
C37 C36 1.387(4)
C19 H19 0.9500
C19 C20 1.388(4)
C20 H20 0.9500
C20 C21 1.386(4)
C40 H40 0.9500
C40 C39 1.393(4)
C36 H36 0.9500
C36 C35 1.380(4)
C21 H21 0.9500
C34 H34 0.9500
C34 C35 1.388(4)
C39 H39 0.9500
C13 H13 0.9500
C13 C14 1.374(4)
C10 H10 0.9500
C10 C9 1.369(4)
C31 H31A 0.9800
C31 H31B 0.9800
C31 H31C 0.9800
C35 H35 0.9500
C14 H14 0.9500
C3 H3 0.9500
C3 C4 1.380(4)
C4 H4 0.9500
C7 H7 0.9500
C7 C8 1.381(4)
C9 H9 0.9500
C9 C8 1.395(4)
C8 H8 0.9500

loop_
_smtbx_masks_void_nr
_smtbx_masks_void_average_x
_smtbx_masks_void_average_y
_smtbx_masks_void_average_z
_smtbx_masks_void_volume
_smtbx_masks_void_count_electrons
1 -0.854 0.000 0.000 661.8 160.1
